data_7702281
loop_
_publ_author_name
'Ghosh, Swarup'
'W\"olper, Christoph'
'Tjaberings, Alexander'
'Gr\"oschel, Andr\'e H'
'Schulz, Stephan'

_publ_section_title
;
 Syntheses, structures and catalytic activity of tetranuclear Mg complexes
 in the ROP of cyclic esters under industrially relevant conditions.
;
_journal_issue 2
_journal_name_full 'Dalton transactions (Cambridge, England : 2003)'
_journal_page_first 375
_journal_page_last 387
_journal_paper_doi 10.1039/c9dt04359d
_journal_volume 49
_journal_year 2020
_chemical_formula_sum 'C80 H124 Mg4 N4 O14'
_chemical_formula_weight 1463.06
_space_group_crystal_system monoclinic
_space_group_IT_number 14
_space_group_name_Hall '-P 2ybc'
_space_group_name_H-M_alt 'P 1 21/c 1'
_atom_sites_solution_hydrogens geom
_atom_sites_solution_primary direct
_atom_sites_solution_secondary difmap
_audit_creation_method SHELXL-2017/1
_audit_update_record
;
2019-08-20 deposited with the CCDC.	2019-11-27 downloaded from the CCDC.
;
_cell_angle_alpha 90
_cell_angle_beta 91.793(4)
_cell_angle_gamma 90
_cell_formula_units_Z 2
_cell_length_a 11.1387(7)
_cell_length_b 20.3990(13)
_cell_length_c 17.5736(11)
_cell_measurement_reflns_used 9875
_cell_measurement_temperature 100(2)
_cell_measurement_theta_max 28.02
_cell_measurement_theta_min 2.31
_cell_volume 3991.1(4)
_computing_cell_refinement 'BRUKER APEX2(v2009.5-1)'
_computing_data_collection 'BRUKER APEX2(v2009.5-1)'
_computing_data_reduction 'BRUKER APEX2(v2009.5-1)'
_computing_molecular_graphics 'ORTEP/PLATON (Spek)'
_computing_publication_material 'BRUKER AXS SHELXTL (c) 2008 / Vers. 2008/4'
_computing_structure_refinement 'SHELXL-2017/1 (Sheldrick, 2017)'
_computing_structure_solution 'BRUKER APEX2(v2009.5-1)'
_diffrn_ambient_temperature 100(2)
_diffrn_detector_area_resol_mean 512
_diffrn_measured_fraction_theta_full 0.997
_diffrn_measured_fraction_theta_max 0.982
_diffrn_measurement_device_type 'Bruker D8 KAPPA II (APEX II detector)'
_diffrn_measurement_method 'Data collection strategy APEX 2/COSMO'
_diffrn_radiation_monochromator 'Triumph Goebel mirror'
_diffrn_radiation_source 'fine-focus sealed tube'
_diffrn_radiation_type MoK\a
_diffrn_radiation_wavelength 0.71073
_diffrn_reflns_av_R_equivalents 0.0751
_diffrn_reflns_av_unetI/netI 0.0624
_diffrn_reflns_Laue_measured_fraction_full 0.997
_diffrn_reflns_Laue_measured_fraction_max 0.982
_diffrn_reflns_limit_h_max 14
_diffrn_reflns_limit_h_min -14
_diffrn_reflns_limit_k_max 27
_diffrn_reflns_limit_k_min -27
_diffrn_reflns_limit_l_max 23
_diffrn_reflns_limit_l_min -23
_diffrn_reflns_number 71773
_diffrn_reflns_point_group_measured_fraction_full 0.997
_diffrn_reflns_point_group_measured_fraction_max 0.982
_diffrn_reflns_theta_full 25.242
_diffrn_reflns_theta_max 28.282
_diffrn_reflns_theta_min 1.530
_exptl_absorpt_coefficient_mu 0.110
_exptl_absorpt_correction_T_max 0.75
_exptl_absorpt_correction_T_min 0.61
_exptl_absorpt_correction_type multi-scan
_exptl_absorpt_process_details
; 
 SADABS
 R.H. Blessing, Acta Cryst. (1995) A51 33-38 
;
_exptl_crystal_colour colourless
_exptl_crystal_density_diffrn 1.217
_exptl_crystal_description block
_exptl_crystal_F_000 1584
_exptl_crystal_size_max 0.266
_exptl_crystal_size_mid 0.110
_exptl_crystal_size_min 0.052
_refine_diff_density_max 0.490
_refine_diff_density_min -0.374
_refine_diff_density_rms 0.069
_refine_ls_extinction_method none
_refine_ls_goodness_of_fit_ref 1.055
_refine_ls_hydrogen_treatment constr
_refine_ls_matrix_type full
_refine_ls_number_parameters 530
_refine_ls_number_reflns 9730
_refine_ls_number_restraints 285
_refine_ls_restrained_S_all 1.071
_refine_ls_R_factor_all 0.1107
_refine_ls_R_factor_gt 0.0578
_refine_ls_shift/su_max 0.000
_refine_ls_shift/su_mean 0.000
_refine_ls_structure_factor_coef Fsqd
_refine_ls_weighting_details 'w=1/[\s^2^(Fo^2^)+(0.0647P)^2^+3.1131P] where P=(Fo^2^+2Fc^2^)/3'
_refine_ls_weighting_scheme calc
_refine_ls_wR_factor_gt 0.1314
_refine_ls_wR_factor_ref 0.1600
_reflns_Friedel_coverage 0.000
_reflns_number_gt 6143
_reflns_number_total 9730
_reflns_threshold_expression 'I > 2\s(I)'
_cod_data_source_file c9dt04359d2.cif
_cod_data_source_block sw_mg_pbu_aaopham
_cod_depositor_comments
;
The following automatic conversions were performed:

data item '_atom_sites_solution_secondary' value 'diffmap' was
changed to 'difmap'.

Automatic conversion script
Id: cif_fix_values 6909 2019-04-08 15:41:33Z antanas 

 Adding full bibliography for 7702280--7702283.cif.
;
_cod_original_sg_symbol_H-M 'P 21/c'
_cod_database_code 7702281
_shelx_shelxl_version_number 2017/1
_shelx_space_group_comment
;
The symmetry employed for this shelxl refinement is uniquely defined
by the following loop, which should always be used as a source of
symmetry information in preference to the above space-group names.
They are only intended as comments.
;
_shelx_estimated_absorpt_t_min 0.971
_shelx_estimated_absorpt_t_max 0.994

loop_
_space_group_symop_operation_xyz
'x, y, z'
'-x, y+1/2, -z+1/2'
'-x, -y, -z'
'x, -y-1/2, z-1/2'

loop_
_atom_site_label
_atom_site_type_symbol
_atom_site_fract_x
_atom_site_fract_y
_atom_site_fract_z
_atom_site_U_iso_or_equiv
_atom_site_adp_type
_atom_site_occupancy
_atom_site_site_symmetry_order
_atom_site_calc_flag
_atom_site_refinement_flags_posn
_atom_site_refinement_flags_adp
_atom_site_refinement_flags_occupancy
_atom_site_disorder_assembly
_atom_site_disorder_group
Mg1 Mg 0.61884(6) 0.08154(4) 0.40915(4) 0.01871(17) Uani 1 1 d . . . . .
Mg2 Mg 0.47005(6) 0.05822(4) 0.55205(4) 0.01817(17) Uani 1 1 d . . . . .
O1_1 O 0.77390(13) 0.12151(8) 0.43093(8) 0.0226(3) Uani 1 1 d . . . . .
O2_1 O 0.54330(13) 0.00381(7) 0.35997(8) 0.0210(3) Uani 1 1 d . . . . .
N2_1 N 0.62655(16) 0.12745(9) 0.29786(10) 0.0219(4) Uani 1 1 d . . . . .
C1_1 C 0.85593(19) 0.14717(11) 0.38891(12) 0.0197(5) Uani 1 1 d . . . . .
C2_1 C 0.83543(19) 0.16353(11) 0.31049(12) 0.0206(5) Uani 1 1 d . . . . .
C3_1 C 0.9280(2) 0.19142(11) 0.26908(13) 0.0234(5) Uani 1 1 d . . . . .
H3_1 H 0.912847 0.200927 0.216735 0.028 Uiso 1 1 calc R U . . .
C4_1 C 1.0402(2) 0.20580(11) 0.30049(13) 0.0244(5) Uani 1 1 d . . . . .
C5_1 C 1.0602(2) 0.18855(11) 0.37718(13) 0.0246(5) Uani 1 1 d . . . . .
H5_1 H 1.136740 0.196689 0.400664 0.030 Uiso 1 1 calc R U . . .
C6_1 C 0.9718(2) 0.16013(11) 0.41931(13) 0.0227(5) Uani 1 1 d . . . . .
H6_1 H 0.989831 0.148870 0.470862 0.027 Uiso 1 1 calc R U . . .
C7_1 C 0.7224(2) 0.15151(11) 0.27007(13) 0.0227(5) Uani 1 1 d . . . . .
H7_1 H 0.718647 0.162549 0.217530 0.027 Uiso 1 1 calc R U . . .
C8_1 C 1.1364(2) 0.23827(13) 0.25301(14) 0.0294(5) Uani 1 1 d . . . . .
C9_1 C 1.2544(3) 0.24864(19) 0.29942(17) 0.0471(10) Uani 0.936(5) 1 d D . P A 3
H9A_1 H 1.314893 0.267520 0.266564 0.071 Uiso 0.936(5) 1 calc R U P A 3
H9B_1 H 1.283138 0.206437 0.319420 0.071 Uiso 0.936(5) 1 calc R U P A 3
H9C_1 H 1.240186 0.278576 0.341817 0.071 Uiso 0.936(5) 1 calc R U P A 3
C10_1 C 1.1654(3) 0.19509(17) 0.18539(16) 0.0432(9) Uani 0.936(5) 1 d D . P A 3
H10A_1 H 1.093725 0.190644 0.151973 0.065 Uiso 0.936(5) 1 calc R U P A 3
H10B_1 H 1.190709 0.151693 0.203631 0.065 Uiso 0.936(5) 1 calc R U P A 3
H10C_1 H 1.230245 0.215118 0.157030 0.065 Uiso 0.936(5) 1 calc R U P A 3
C11_1 C 1.0916(3) 0.30426(16) 0.2246(2) 0.0516(10) Uani 0.936(5) 1 d D . P A 3
H11A_1 H 1.153100 0.324873 0.193924 0.077 Uiso 0.936(5) 1 calc R U P A 3
H11B_1 H 1.074592 0.332421 0.268145 0.077 Uiso 0.936(5) 1 calc R U P A 3
H11C_1 H 1.017986 0.298161 0.193367 0.077 Uiso 0.936(5) 1 calc R U P A 3
C9'_1 C 1.243(5) 0.191(2) 0.241(3) 0.069(18) Uiso 0.064(5) 1 d D . P A 4
H9'1_1 H 1.213046 0.149771 0.220319 0.104 Uiso 0.064(5) 1 calc R U P A 4
H9'2_1 H 1.298304 0.211292 0.205405 0.104 Uiso 0.064(5) 1 calc R U P A 4
H9'3_1 H 1.285334 0.183614 0.289959 0.104 Uiso 0.064(5) 1 calc R U P A 4
C10'_1 C 1.084(3) 0.247(2) 0.164(2) 0.034(11) Uiso 0.064(5) 1 d D . P A 4
H10D_1 H 1.063359 0.203959 0.142971 0.052 Uiso 0.064(5) 1 calc R U P A 4
H10E_1 H 1.012974 0.275053 0.163501 0.052 Uiso 0.064(5) 1 calc R U P A 4
H10F_1 H 1.146360 0.267280 0.133426 0.052 Uiso 0.064(5) 1 calc R U P A 4
C11'_1 C 1.166(6) 0.299(3) 0.282(3) 0.09(2) Uiso 0.064(5) 1 d D . P A 4
H11D_1 H 1.227510 0.319337 0.251208 0.129 Uiso 0.064(5) 1 calc R U P A 4
H11E_1 H 1.094162 0.327080 0.281355 0.129 Uiso 0.064(5) 1 calc R U P A 4
H11F_1 H 1.196734 0.294455 0.334731 0.129 Uiso 0.064(5) 1 calc R U P A 4
C12_1 C 0.5236(2) 0.12141(13) 0.24370(14) 0.0306(6) Uani 1 1 d . . . . .
H12A_1 H 0.552331 0.106226 0.193963 0.037 Uiso 0.919(7) 1 calc R U P B 5
H12B_1 H 0.486063 0.165012 0.236030 0.037 Uiso 0.919(7) 1 calc R U P B 5
H12C_1 H 0.542790 0.141410 0.194215 0.037 Uiso 0.081(7) 1 calc R U P B 6
H12D_1 H 0.452401 0.143912 0.263712 0.037 Uiso 0.081(7) 1 calc R U P B 6
C13_1 C 0.4300(2) 0.07363(13) 0.27175(15) 0.0268(8) Uani 0.919(7) 1 d . . P B 5
H13A_1 H 0.393724 0.092349 0.317638 0.032 Uiso 0.919(7) 1 calc R U P B 5
H13B_1 H 0.365438 0.069356 0.232065 0.032 Uiso 0.919(7) 1 calc R U P B 5
C13'_1 C 0.498(3) 0.0452(16) 0.2335(18) 0.033(9) Uiso 0.081(7) 1 d . . P B 6
H13C_1 H 0.427215 0.041375 0.197923 0.039 Uiso 0.081(7) 1 calc R U P B 6
H13D_1 H 0.566818 0.026562 0.207033 0.039 Uiso 0.081(7) 1 calc R U P B 6
C14_1 C 0.4771(2) 0.00638(13) 0.29090(13) 0.0310(6) Uani 1 1 d . . . . .
H14A_1 H 0.408580 -0.024352 0.293398 0.037 Uiso 0.919(7) 1 calc R U P B 5
H14B_1 H 0.528785 -0.008578 0.249479 0.037 Uiso 0.919(7) 1 calc R U P B 5
H14C_1 H 0.478668 -0.038683 0.270030 0.037 Uiso 0.081(7) 1 calc R U P B 6
H14D_1 H 0.393000 0.014782 0.304636 0.037 Uiso 0.081(7) 1 calc R U P B 6
O1_2 O 0.49070(13) 0.12761(7) 0.46509(8) 0.0202(3) Uani 1 1 d . . . . .
O2_2 O 0.37908(12) -0.02009(7) 0.49710(8) 0.0173(3) Uani 1 1 d . . . . .
N1_2 N 0.29350(16) 0.10266(9) 0.55368(10) 0.0212(4) Uani 1 1 d . . . . .
C1_2 C 0.45517(19) 0.18933(11) 0.46857(12) 0.0203(5) Uani 1 1 d . . . . .
C2_2 C 0.34788(19) 0.20833(11) 0.50309(12) 0.0211(5) Uani 1 1 d . . . . .
C3_2 C 0.3114(2) 0.27416(11) 0.50106(12) 0.0224(5) Uani 1 1 d . . . . .
H3_2 H 0.236880 0.285242 0.522563 0.027 Uiso 1 1 calc R U . . .
C4_2 C 0.3783(2) 0.32387(11) 0.46933(13) 0.0237(5) Uani 1 1 d . . . . .
C5_2 C 0.4860(2) 0.30453(11) 0.43727(13) 0.0257(5) Uani 1 1 d . . . . .
H5_2 H 0.535560 0.337018 0.415575 0.031 Uiso 1 1 calc R U . . .
C6_2 C 0.5230(2) 0.23991(11) 0.43597(13) 0.0238(5) Uani 1 1 d . . . . .
H6_2 H 0.596071 0.229236 0.412463 0.029 Uiso 1 1 calc R U . . .
C7_2 C 0.2657(2) 0.16107(11) 0.53469(12) 0.0217(5) Uani 1 1 d . . . . .
H7_2 H 0.185294 0.174743 0.541721 0.026 Uiso 1 1 calc R U . . .
C8_2 C 0.3369(2) 0.39529(12) 0.46995(14) 0.0270(5) Uani 1 1 d . . . . .
C9_2 C 0.2010(3) 0.40129(14) 0.47772(19) 0.0453(7) Uani 1 1 d . . . . .
H9A_2 H 0.177370 0.447437 0.473200 0.068 Uiso 1 1 calc R U . . .
H9B_2 H 0.178462 0.384462 0.527523 0.068 Uiso 1 1 calc R U . . .
H9C_2 H 0.159972 0.375799 0.437410 0.068 Uiso 1 1 calc R U . . .
C10_2 C 0.3981(3) 0.42987(14) 0.53801(17) 0.0474(8) Uani 1 1 d . . . . .
H10A_2 H 0.485293 0.429252 0.532352 0.071 Uiso 1 1 calc R U . . .
H10B_2 H 0.377917 0.407149 0.585060 0.071 Uiso 1 1 calc R U . . .
H10C_2 H 0.370119 0.475371 0.540215 0.071 Uiso 1 1 calc R U . . .
C11_2 C 0.3695(3) 0.43025(13) 0.39650(16) 0.0393(7) Uani 1 1 d . . . . .
H11A_2 H 0.334402 0.406530 0.352709 0.059 Uiso 1 1 calc R U . . .
H11B_2 H 0.457066 0.431540 0.392706 0.059 Uiso 1 1 calc R U . . .
H11C_2 H 0.337966 0.475091 0.396985 0.059 Uiso 1 1 calc R U . . .
C12_2 C 0.19565(19) 0.05711(11) 0.56978(13) 0.0236(5) Uani 1 1 d . . . . .
H12A_2 H 0.123451 0.081934 0.584187 0.028 Uiso 1 1 calc R U . . .
H12B_2 H 0.219798 0.028125 0.612775 0.028 Uiso 1 1 calc R U . . .
C13_2 C 0.1670(2) 0.01576(11) 0.49842(14) 0.0248(5) Uani 1 1 d . . . . .
H13A_2 H 0.128787 -0.025721 0.514082 0.030 Uiso 1 1 calc R U . . .
H13B_2 H 0.108202 0.039783 0.465474 0.030 Uiso 1 1 calc R U . . .
C14_2 C 0.27703(19) -0.00039(11) 0.45216(12) 0.0218(5) Uani 1 1 d . . . . .
H14A_2 H 0.255798 -0.035961 0.415845 0.026 Uiso 1 1 calc R U . . .
H14B_2 H 0.298516 0.038698 0.422096 0.026 Uiso 1 1 calc R U . . .
O1_3 O 0.55230(14) 0.13096(8) 0.62247(9) 0.0244(4) Uani 1 1 d D . . . .
C1_3 C 0.5073(2) 0.15791(13) 0.69151(14) 0.0333(6) Uani 1 1 d D . . . .
H1A_3 H 0.453696 0.126230 0.716311 0.040 Uiso 1 1 calc R U . . .
H1AB_3 H 0.461927 0.198815 0.680905 0.040 Uiso 1 1 calc R U . . .
C2_3 C 0.6175(3) 0.17164(15) 0.74167(15) 0.0437(7) Uani 1 1 d D . . . .
H2A_3 H 0.628835 0.137180 0.780901 0.052 Uiso 1 1 calc R U . . .
H2AB_3 H 0.610961 0.214728 0.767129 0.052 Uiso 1 1 calc R U . . .
C3_3 C 0.7216(2) 0.17135(15) 0.68584(16) 0.0427(7) Uani 1 1 d D . . . .
H3A_3 H 0.770623 0.211645 0.691319 0.051 Uiso 1 1 calc R U . . .
H3AB_3 H 0.773988 0.132680 0.694339 0.051 Uiso 1 1 calc R U . . .
C4_3 C 0.6590(2) 0.16845(12) 0.60876(14) 0.0288(5) Uani 1 1 d D . . . .
H4A_3 H 0.638460 0.212941 0.589976 0.035 Uiso 1 1 calc R U . . .
H4AB_3 H 0.709627 0.146321 0.571247 0.035 Uiso 1 1 calc R U . . .
O1_4 O 0.8282(3) 0.32128(12) 0.57993(12) 0.0660(7) Uani 1 1 d D . . . .
C1_4 C 0.8757(3) 0.28512(15) 0.51877(17) 0.0487(7) Uani 1 1 d D . . . .
H1A_4 H 0.836938 0.241523 0.515092 0.058 Uiso 1 1 calc R U . . .
H1AB_4 H 0.963213 0.278685 0.527262 0.058 Uiso 1 1 calc R U . . .
C2_4 C 0.8515(3) 0.32368(15) 0.44580(17) 0.0465(7) Uani 1 1 d D . . . .
H2A_4 H 0.923427 0.325152 0.414186 0.056 Uiso 1 1 calc R U . . .
H2AB_4 H 0.783567 0.304668 0.415525 0.056 Uiso 1 1 calc R U . . .
C4_4 C 0.7648(3) 0.37493(19) 0.54973(19) 0.0630(10) Uani 1 1 d D . . . .
H4A_4 H 0.771249 0.412880 0.584728 0.076 Uiso 1 1 calc R U . . .
H4AB_4 H 0.678796 0.363809 0.541615 0.076 Uiso 1 1 calc R U . . .
C3_4 C 0.8207(4) 0.39063(17) 0.4754(2) 0.0707(11) Uani 1 1 d D . . . .
H3A_4 H 0.893591 0.417948 0.482992 0.085 Uiso 1 1 calc R U . . .
H3AB_4 H 0.763352 0.413537 0.440397 0.085 Uiso 1 1 calc R U . . .
O1_5 O 0.9995(9) 0.0174(9) 0.1547(5) 0.195(7) Uani 0.536(8) 1 d D . P C 1
C1_5 C 0.9299(8) 0.0025(6) 0.2195(6) 0.073(3) Uani 0.536(8) 1 d D . P C 1
H1A_5 H 0.891447 -0.040990 0.213163 0.087 Uiso 0.536(8) 1 calc R U P C 1
H1B_5 H 0.866227 0.035797 0.225335 0.087 Uiso 0.536(8) 1 calc R U P C 1
C3_5 C 1.1334(6) 0.0089(5) 0.2579(4) 0.079(3) Uani 0.536(8) 1 d D . P C 1
H3A_5 H 1.173316 0.048218 0.279927 0.095 Uiso 0.536(8) 1 calc R U P C 1
H3B_5 H 1.182101 -0.030049 0.272214 0.095 Uiso 0.536(8) 1 calc R U P C 1
C4_5 C 1.1238(7) 0.0148(5) 0.1750(4) 0.074(3) Uani 0.536(8) 1 d D . P C 1
H4A_5 H 1.164682 0.055066 0.158096 0.089 Uiso 0.536(8) 1 calc R U P C 1
H4B_5 H 1.161691 -0.023459 0.150675 0.089 Uiso 0.536(8) 1 calc R U P C 1
C2_5 C 1.0124(7) 0.0025(9) 0.2871(5) 0.059(3) Uani 0.536(8) 1 d D . P C 1
H2A_5 H 0.994283 0.039657 0.321078 0.071 Uiso 0.536(8) 1 calc R U P C 1
H2B_5 H 1.004803 -0.038880 0.315989 0.071 Uiso 0.536(8) 1 calc R U P C 1
O1_6 O 0.8919(7) 0.0142(4) 0.1681(3) 0.092(3) Uani 0.464(8) 1 d D . P C 2
C1_6 C 0.8886(8) -0.0066(5) 0.2446(5) 0.052(2) Uani 0.464(8) 1 d D . P C 2
H1A_6 H 0.855684 -0.051532 0.247553 0.062 Uiso 0.464(8) 1 calc R U P C 2
H1B_6 H 0.837295 0.023118 0.274107 0.062 Uiso 0.464(8) 1 calc R U P C 2
C2_6 C 1.0175(10) -0.0049(13) 0.2765(5) 0.082(5) Uani 0.464(8) 1 d D . P C 2
H2A_6 H 1.033961 0.036581 0.304034 0.099 Uiso 0.464(8) 1 calc R U P C 2
H2B_6 H 1.032957 -0.042119 0.311647 0.099 Uiso 0.464(8) 1 calc R U P C 2
C3_6 C 1.0939(8) -0.0103(6) 0.2070(6) 0.089(3) Uani 0.464(8) 1 d D . P C 2
H3A_6 H 1.103734 -0.056400 0.190534 0.107 Uiso 0.464(8) 1 calc R U P C 2
H3B_6 H 1.173849 0.010099 0.215406 0.107 Uiso 0.464(8) 1 calc R U P C 2
C4_6 C 1.0138(10) 0.0293(5) 0.1502(6) 0.065(3) Uani 0.464(8) 1 d D . P C 2
H4A_6 H 1.029346 0.076823 0.156023 0.079 Uiso 0.464(8) 1 calc R U P C 2
H4B_6 H 1.030057 0.016414 0.097191 0.079 Uiso 0.464(8) 1 calc R U P C 2

loop_
_atom_site_aniso_label
_atom_site_aniso_U_11
_atom_site_aniso_U_22
_atom_site_aniso_U_33
_atom_site_aniso_U_23
_atom_site_aniso_U_13
_atom_site_aniso_U_12
Mg1 0.0178(4) 0.0202(4) 0.0183(4) 0.0018(3) 0.0036(3) -0.0013(3)
Mg2 0.0183(4) 0.0183(4) 0.0182(4) 0.0001(3) 0.0043(3) -0.0005(3)
O1_1 0.0207(8) 0.0255(9) 0.0216(8) 0.0041(6) 0.0027(6) -0.0040(6)
O2_1 0.0235(8) 0.0221(8) 0.0173(7) 0.0002(6) 0.0008(6) -0.0012(6)
N2_1 0.0201(9) 0.0234(10) 0.0222(10) 0.0033(8) -0.0004(8) -0.0006(8)
C1_1 0.0196(11) 0.0181(11) 0.0216(11) 0.0015(8) 0.0033(9) 0.0018(9)
C2_1 0.0209(11) 0.0193(11) 0.0219(11) 0.0026(8) 0.0045(9) 0.0022(9)
C3_1 0.0250(12) 0.0238(12) 0.0216(11) 0.0025(9) 0.0035(9) -0.0019(9)
C4_1 0.0243(11) 0.0240(12) 0.0252(12) 0.0018(9) 0.0064(10) -0.0016(10)
C5_1 0.0196(11) 0.0269(13) 0.0275(12) -0.0001(9) 0.0014(9) -0.0021(9)
C6_1 0.0245(11) 0.0225(12) 0.0210(11) 0.0029(9) -0.0004(9) -0.0006(9)
C7_1 0.0245(11) 0.0229(12) 0.0208(11) 0.0039(9) 0.0015(9) -0.0006(9)
C8_1 0.0258(12) 0.0368(15) 0.0258(12) 0.0045(10) 0.0047(10) -0.0072(11)
C9_1 0.0315(16) 0.080(3) 0.0304(16) 0.0074(15) 0.0043(13) -0.0266(16)
C10_1 0.0388(17) 0.063(2) 0.0287(15) -0.0021(14) 0.0143(13) -0.0094(15)
C11_1 0.0465(19) 0.0419(19) 0.068(2) 0.0247(16) 0.0219(17) -0.0052(15)
C12_1 0.0243(12) 0.0408(15) 0.0265(13) 0.0123(11) -0.0043(10) -0.0037(11)
C13_1 0.0224(13) 0.0338(16) 0.0239(14) 0.0051(11) -0.0029(11) -0.0042(11)
C14_1 0.0399(14) 0.0321(14) 0.0207(12) 0.0003(10) -0.0045(11) -0.0033(11)
O1_2 0.0221(8) 0.0161(8) 0.0226(8) 0.0018(6) 0.0057(6) 0.0012(6)
O2_2 0.0158(7) 0.0196(8) 0.0165(7) 0.0012(6) 0.0020(6) -0.0001(6)
N1_2 0.0211(9) 0.0219(10) 0.0209(9) 0.0005(7) 0.0046(8) -0.0017(8)
C1_2 0.0214(11) 0.0203(12) 0.0190(11) 0.0019(8) 0.0001(9) -0.0014(9)
C2_2 0.0214(11) 0.0216(12) 0.0204(11) 0.0015(9) 0.0018(9) -0.0004(9)
C3_2 0.0239(11) 0.0243(12) 0.0190(11) -0.0003(9) 0.0026(9) 0.0027(9)
C4_2 0.0276(12) 0.0227(12) 0.0208(11) 0.0008(9) -0.0010(9) 0.0007(10)
C5_2 0.0284(12) 0.0207(12) 0.0284(12) 0.0048(9) 0.0036(10) -0.0036(10)
C6_2 0.0234(11) 0.0213(12) 0.0269(12) 0.0014(9) 0.0064(10) -0.0012(9)
C7_2 0.0193(11) 0.0255(12) 0.0205(11) -0.0009(9) 0.0032(9) -0.0003(9)
C8_2 0.0347(13) 0.0193(12) 0.0271(12) 0.0025(9) 0.0021(10) 0.0020(10)
C9_2 0.0447(17) 0.0263(15) 0.066(2) 0.0105(13) 0.0129(15) 0.0095(12)
C10_2 0.070(2) 0.0271(15) 0.0443(17) -0.0070(12) -0.0097(15) 0.0088(14)
C11_2 0.0542(17) 0.0265(14) 0.0378(15) 0.0089(11) 0.0100(13) 0.0064(12)
C12_2 0.0187(11) 0.0231(12) 0.0295(12) 0.0039(9) 0.0078(9) 0.0006(9)
C13_2 0.0176(11) 0.0212(12) 0.0355(13) 0.0041(10) 0.0012(10) -0.0005(9)
C14_2 0.0215(11) 0.0220(12) 0.0216(11) 0.0018(9) -0.0024(9) 0.0001(9)
O1_3 0.0248(8) 0.0255(9) 0.0233(8) -0.0061(6) 0.0070(7) -0.0056(7)
C1_3 0.0397(14) 0.0326(14) 0.0283(13) -0.0078(10) 0.0135(11) 0.0000(12)
C2_3 0.0587(18) 0.0428(17) 0.0296(14) -0.0141(12) 0.0037(13) -0.0141(14)
C3_3 0.0396(15) 0.0433(17) 0.0447(16) -0.0119(13) -0.0048(13) -0.0094(13)
C4_3 0.0268(12) 0.0268(13) 0.0331(13) -0.0029(10) 0.0052(10) -0.0066(10)
O1_4 0.105(2) 0.0549(15) 0.0384(12) -0.0091(10) 0.0045(13) 0.0194(14)
C1_4 0.0592(19) 0.0452(18) 0.0421(16) -0.0079(13) 0.0083(15) 0.0032(15)
C2_4 0.0463(17) 0.0459(18) 0.0474(17) -0.0063(14) 0.0051(14) 0.0019(14)
C4_4 0.064(2) 0.071(3) 0.054(2) -0.0150(17) 0.0011(17) 0.0228(19)
C3_4 0.103(3) 0.046(2) 0.063(2) 0.0015(17) 0.004(2) 0.012(2)
O1_5 0.103(8) 0.40(2) 0.078(6) -0.007(9) -0.014(5) -0.012(10)
C1_5 0.081(6) 0.059(6) 0.078(8) 0.004(6) -0.002(5) 0.013(5)
C3_5 0.064(4) 0.123(7) 0.051(4) 0.004(4) 0.012(3) -0.046(5)
C4_5 0.060(5) 0.102(7) 0.062(5) -0.013(4) 0.012(4) -0.012(5)
C2_5 0.056(5) 0.061(7) 0.061(5) 0.002(5) 0.025(4) 0.030(5)
O1_6 0.099(5) 0.136(6) 0.040(3) 0.022(3) -0.002(3) -0.059(5)
C1_6 0.092(6) 0.031(4) 0.033(4) 0.005(3) 0.009(4) 0.004(5)
C2_6 0.110(9) 0.088(12) 0.048(5) -0.013(6) -0.008(5) -0.014(10)
C3_6 0.089(6) 0.106(8) 0.072(7) 0.023(5) 0.006(5) -0.058(5)
C4_6 0.088(8) 0.040(5) 0.070(7) -0.001(4) 0.030(5) -0.024(5)

loop_
_atom_type_symbol
_atom_type_description
_atom_type_scat_dispersion_real
_atom_type_scat_dispersion_imag
_atom_type_scat_source
C C 0.0033 0.0016 'International Tables Vol C Tables 4.2.6.8 and 6.1.1.4'
H H 0.0000 0.0000 'International Tables Vol C Tables 4.2.6.8 and 6.1.1.4'
N N 0.0061 0.0033 'International Tables Vol C Tables 4.2.6.8 and 6.1.1.4'
O O 0.0106 0.0060 'International Tables Vol C Tables 4.2.6.8 and 6.1.1.4'
Mg Mg 0.0486 0.0363 'International Tables Vol C Tables 4.2.6.8 and 6.1.1.4'

loop_
_geom_angle_atom_site_label_1
_geom_angle_atom_site_label_2
_geom_angle_atom_site_label_3
_geom_angle
_geom_angle_site_symmetry_1
_geom_angle_site_symmetry_3
O1_1 Mg1 O2_1 141.91(8) . .
O1_1 Mg1 O1_2 110.60(7) . .
O2_1 Mg1 O1_2 106.95(7) . .
O1_1 Mg1 O2_2 96.31(6) . 3_656
O2_1 Mg1 O2_2 81.75(6) . 3_656
O1_2 Mg1 O2_2 83.30(6) . 3_656
O1_1 Mg1 N2_1 86.35(7) . .
O2_1 Mg1 N2_1 88.88(7) . .
O1_2 Mg1 N2_1 106.84(7) . .
O2_2 Mg1 N2_1 167.93(7) 3_656 .
O1_1 Mg1 Mg2 113.70(5) . .
O2_1 Mg1 Mg2 90.00(5) . .
O1_2 Mg1 Mg2 42.36(5) . .
O2_2 Mg1 Mg2 41.62(4) 3_656 .
N2_1 Mg1 Mg2 146.68(6) . .
O1_1 Mg1 Mg2 129.22(6) . 3_656
O2_1 Mg1 Mg2 39.26(5) . 3_656
O1_2 Mg1 Mg2 94.97(5) . 3_656
O2_2 Mg1 Mg2 42.60(4) 3_656 3_656
N2_1 Mg1 Mg2 128.03(6) . 3_656
Mg2 Mg1 Mg2 59.77(3) . 3_656
O2_1 Mg2 O2_2 99.53(7) 3_656 3_656
O2_1 Mg2 O1_2 176.00(7) 3_656 .
O2_2 Mg2 O1_2 80.83(6) 3_656 .
O2_1 Mg2 O2_2 80.16(6) 3_656 .
O2_2 Mg2 O2_2 84.77(6) 3_656 .
O1_2 Mg2 O2_2 103.83(6) . .
O2_1 Mg2 O1_3 91.87(7) 3_656 .
O2_2 Mg2 O1_3 99.51(6) 3_656 .
O1_2 Mg2 O1_3 84.15(6) . .
O2_2 Mg2 O1_3 171.53(7) . .
O2_1 Mg2 N1_2 99.46(7) 3_656 .
O2_2 Mg2 N1_2 156.05(7) 3_656 .
O1_2 Mg2 N1_2 81.25(7) . .
O2_2 Mg2 N1_2 84.24(7) . .
O1_3 Mg2 N1_2 94.32(7) . .
O2_1 Mg2 Mg2 89.66(5) 3_656 3_656
O2_2 Mg2 Mg2 42.94(4) 3_656 3_656
O1_2 Mg2 Mg2 93.25(5) . 3_656
O2_2 Mg2 Mg2 41.83(4) . 3_656
O1_3 Mg2 Mg2 141.93(6) . 3_656
N1_2 Mg2 Mg2 122.92(6) . 3_656
O2_1 Mg2 Mg1 141.08(6) 3_656 .
O2_2 Mg2 Mg1 41.73(4) 3_656 .
O1_2 Mg2 Mg1 39.74(4) . .
O2_2 Mg2 Mg1 90.38(5) . .
O1_3 Mg2 Mg1 97.68(5) . .
N1_2 Mg2 Mg1 117.18(6) . .
Mg2 Mg2 Mg1 60.31(3) 3_656 .
O2_1 Mg2 Mg1 38.65(5) 3_656 3_656
O2_2 Mg2 Mg1 90.87(5) 3_656 3_656
O1_2 Mg2 Mg1 145.32(5) . 3_656
O2_2 Mg2 Mg1 41.61(4) . 3_656
O1_3 Mg2 Mg1 130.52(5) . 3_656
N1_2 Mg2 Mg1 94.91(6) . 3_656
Mg2 Mg2 Mg1 59.92(3) 3_656 3_656
Mg1 Mg2 Mg1 120.23(3) . 3_656
C1_1 O1_1 Mg1 133.95(14) . .
C14_1 O2_1 Mg1 123.56(14) . .
C14_1 O2_1 Mg2 129.89(14) . 3_656
Mg1 O2_1 Mg2 102.08(7) . 3_656
C7_1 N2_1 C12_1 115.20(19) . .
C7_1 N2_1 Mg1 124.29(15) . .
C12_1 N2_1 Mg1 119.60(14) . .
O1_1 C1_1 C6_1 120.79(19) . .
O1_1 C1_1 C2_1 123.15(19) . .
C6_1 C1_1 C2_1 116.06(19) . .
C3_1 C2_1 C1_1 119.8(2) . .
C3_1 C2_1 C7_1 117.19(19) . .
C1_1 C2_1 C7_1 122.96(19) . .
C4_1 C3_1 C2_1 123.3(2) . .
C3_1 C4_1 C5_1 116.4(2) . .
C3_1 C4_1 C8_1 121.0(2) . .
C5_1 C4_1 C8_1 122.6(2) . .
C6_1 C5_1 C4_1 121.8(2) . .
C5_1 C6_1 C1_1 122.5(2) . .
N2_1 C7_1 C2_1 126.8(2) . .
C11_1 C8_1 C10_1 109.4(2) . .
C11'_1 C8_1 C4_1 110(3) . .
C11_1 C8_1 C4_1 109.6(2) . .
C10_1 C8_1 C4_1 110.1(2) . .
C11_1 C8_1 C9_1 108.6(2) . .
C10_1 C8_1 C9_1 107.2(2) . .
C4_1 C8_1 C9_1 111.8(2) . .
C11'_1 C8_1 C9'_1 116(3) . .
C4_1 C8_1 C9'_1 111(2) . .
C11'_1 C8_1 C10'_1 109(2) . .
C4_1 C8_1 C10'_1 109.3(15) . .
C9'_1 C8_1 C10'_1 101(2) . .
N2_1 C12_1 C13_1 111.83(19) . .
N2_1 C12_1 C13'_1 106.9(11) . .
C14_1 C13_1 C12_1 114.8(2) . .
C14_1 C13'_1 C12_1 123(2) . .
C13'_1 C14_1 O2_1 126.2(14) . .
O2_1 C14_1 C13_1 113.5(2) . .
C1_2 O1_2 Mg1 133.78(14) . .
C1_2 O1_2 Mg2 124.64(13) . .
Mg1 O1_2 Mg2 97.90(7) . .
C14_2 O2_2 Mg2 121.40(12) . 3_656
C14_2 O2_2 Mg1 127.03(13) . 3_656
Mg2 O2_2 Mg1 96.65(6) 3_656 3_656
C14_2 O2_2 Mg2 113.86(13) . .
Mg2 O2_2 Mg2 95.23(6) 3_656 .
Mg1 O2_2 Mg2 95.79(6) 3_656 .
C7_2 N1_2 C12_2 117.88(19) . .
C7_2 N1_2 Mg2 126.97(15) . .
C12_2 N1_2 Mg2 114.70(14) . .
O1_2 C1_2 C6_2 120.9(2) . .
O1_2 C1_2 C2_2 122.70(19) . .
C6_2 C1_2 C2_2 116.4(2) . .
C3_2 C2_2 C1_2 120.0(2) . .
C3_2 C2_2 C7_2 117.4(2) . .
C1_2 C2_2 C7_2 122.3(2) . .
C4_2 C3_2 C2_2 123.5(2) . .
C3_2 C4_2 C5_2 115.8(2) . .
C3_2 C4_2 C8_2 121.9(2) . .
C5_2 C4_2 C8_2 122.3(2) . .
C6_2 C5_2 C4_2 122.4(2) . .
C5_2 C6_2 C1_2 121.8(2) . .
N1_2 C7_2 C2_2 124.8(2) . .
C4_2 C8_2 C11_2 111.0(2) . .
C4_2 C8_2 C9_2 112.1(2) . .
C11_2 C8_2 C9_2 107.5(2) . .
C4_2 C8_2 C10_2 108.5(2) . .
C11_2 C8_2 C10_2 109.5(2) . .
C9_2 C8_2 C10_2 108.1(2) . .
N1_2 C12_2 C13_2 109.10(18) . .
C14_2 C13_2 C12_2 113.76(18) . .
O2_2 C14_2 C13_2 113.97(18) . .
C1_3 O1_3 C4_3 104.46(17) . .
C1_3 O1_3 Mg2 127.19(14) . .
C4_3 O1_3 Mg2 128.13(13) . .
O1_3 C1_3 C2_3 105.3(2) . .
C1_3 C2_3 C3_3 103.9(2) . .
C4_3 C3_3 C2_3 103.7(2) . .
O1_3 C4_3 C3_3 103.40(19) . .
C4_4 O1_4 C1_4 108.4(2) . .
O1_4 C1_4 C2_4 108.0(2) . .
C3_4 C2_4 C1_4 102.4(2) . .
O1_4 C4_4 C3_4 106.2(3) . .
C4_4 C3_4 C2_4 102.3(3) . .
C4_5 O1_5 C1_5 109.9(7) . .
O1_5 C1_5 C2_5 107.5(7) . .
C4_5 C3_5 C2_5 108.5(6) . .
O1_5 C4_5 C3_5 107.1(6) . .
C3_5 C2_5 C1_5 105.9(6) . .
C1_6 O1_6 C4_6 109.0(7) . .
O1_6 C1_6 C2_6 106.9(7) . .
C3_6 C2_6 C1_6 104.4(7) . .
C2_6 C3_6 C4_6 98.9(7) . .
O1_6 C4_6 C3_6 106.1(7) . .

loop_
_geom_bond_atom_site_label_1
_geom_bond_atom_site_label_2
_geom_bond_distance
_geom_bond_site_symmetry_2
Mg1 O1_1 1.9373(16) .
Mg1 O2_1 1.9808(17) .
Mg1 O1_2 1.9937(16) .
Mg1 O2_2 2.0698(15) 3_656
Mg1 N2_1 2.1725(19) .
Mg1 Mg2 3.0887(10) .
Mg1 Mg2 3.1009(10) 3_656
Mg2 O2_1 2.0069(16) 3_656
Mg2 O2_2 2.0654(16) 3_656
Mg2 O1_2 2.1010(16) .
Mg2 O2_2 2.1096(16) .
Mg2 O1_3 2.1216(17) .
Mg2 N1_2 2.166(2) .
Mg2 Mg2 3.0840(14) 3_656
O1_1 C1_1 1.302(3) .
O2_1 C14_1 1.401(3) .
N2_1 C7_1 1.285(3) .
N2_1 C12_1 1.473(3) .
C1_1 C6_1 1.406(3) .
C1_1 C2_1 1.429(3) .
C2_1 C3_1 1.401(3) .
C2_1 C7_1 1.447(3) .
C3_1 C4_1 1.382(3) .
C4_1 C5_1 1.404(3) .
C4_1 C8_1 1.530(3) .
C5_1 C6_1 1.378(3) .
C8_1 C11'_1 1.38(4) .
C8_1 C11_1 1.515(4) .
C8_1 C10_1 1.522(4) .
C8_1 C9_1 1.539(4) .
C8_1 C9'_1 1.54(4) .
C8_1 C10'_1 1.66(3) .
C12_1 C13_1 1.520(3) .
C12_1 C13'_1 1.59(3) .
C13_1 C14_1 1.503(4) .
C13'_1 C14_1 1.31(3) .
O1_2 C1_2 1.322(3) .
O2_2 C14_2 1.422(2) .
N1_2 C7_2 1.273(3) .
N1_2 C12_2 1.466(3) .
C1_2 C6_2 1.411(3) .
C1_2 C2_2 1.411(3) .
C2_2 C3_2 1.403(3) .
C2_2 C7_2 1.452(3) .
C3_2 C4_2 1.386(3) .
C4_2 C5_2 1.398(3) .
C4_2 C8_2 1.528(3) .
C5_2 C6_2 1.381(3) .
C8_2 C11_2 1.528(3) .
C8_2 C9_2 1.529(4) .
C8_2 C10_2 1.530(4) .
C12_2 C13_2 1.536(3) .
C13_2 C14_2 1.528(3) .
O1_3 C1_3 1.437(3) .
O1_3 C4_3 1.440(3) .
C1_3 C2_3 1.515(4) .
C2_3 C3_3 1.542(4) .
C3_3 C4_3 1.505(3) .
O1_4 C4_4 1.398(4) .
O1_4 C1_4 1.420(3) .
C1_4 C2_4 1.521(4) .
C2_4 C3_4 1.504(4) .
C4_4 C3_4 1.500(5) .
O1_5 C4_5 1.420(10) .
O1_5 C1_5 1.430(10) .
C1_5 C2_5 1.480(10) .
C3_5 C4_5 1.462(9) .
C3_5 C2_5 1.463(9) .
O1_6 C1_6 1.413(8) .
O1_6 C4_6 1.437(10) .
C1_6 C2_6 1.524(11) .
C2_6 C3_6 1.515(11) .
C3_6 C4_6 1.546(11) .
